data_4121369
loop_
_publ_author_name
'Kohsuke Ohmatsu'
'Yuichiro Ando'
'Takashi Ooi'

_publ_section_title
;
 Asymmetric Substitution at the Tetrasubstituted Chiral Carbon: Catalytic
 Ring-Opening Alkylation of Racemic 2,2-Disubstituted Aziridines with
 3-Substituted Oxindoles
;
_journal_name_full 'Journal of the American Chemical Society'
_journal_page_first 18706
_journal_page_last 18709
_journal_paper_doi 10.1021/ja411647x
_journal_volume 135
_journal_year 2013
_chemical_absolute_configuration R,S
_chemical_formula_sum 'C32 H38 N2 O5 S'
_chemical_formula_weight 562.70
_chemical_name_systematic
; 
 ? 
;
_space_group_IT_number 19
_symmetry_cell_setting orthorhombic
_symmetry_space_group_name_Hall 'P 2ac 2ab'
_symmetry_space_group_name_H-M 'P 21 21 21'
_atom_sites_solution_hydrogens geom
_atom_sites_solution_primary direct
_atom_sites_solution_secondary difmap
_audit_creation_method SHELXL-97
_cell_angle_alpha 90.00
_cell_angle_beta 90.00
_cell_angle_gamma 90.00
_cell_formula_units_Z 4
_cell_length_a 6.4319(16)
_cell_length_b 16.382(4)
_cell_length_c 27.793(7)
_cell_measurement_temperature 293(2)
_cell_volume 2928.5(13)
_computing_structure_refinement 'SHELXL-97 (Sheldrick, 1997)'
_computing_structure_solution 'SHELXS-97 (Sheldrick, 1990)'
_diffrn_ambient_temperature 293(2)
_diffrn_detector_area_resol_mean 28.5714
_diffrn_measured_fraction_theta_full 0.998
_diffrn_measured_fraction_theta_max 0.998
_diffrn_measurement_device_type
;
Saturn724+ (4x4 bin mode)
;
_diffrn_measurement_method dtprofit.ref
_diffrn_radiation_monochromator Confocal
_diffrn_radiation_source 'Rotating Anode'
_diffrn_radiation_type MoK\a
_diffrn_radiation_wavelength 0.71075
_diffrn_reflns_av_R_equivalents 0.1223
_diffrn_reflns_av_sigmaI/netI 0.1301
_diffrn_reflns_limit_h_max 8
_diffrn_reflns_limit_h_min -8
_diffrn_reflns_limit_k_max 21
_diffrn_reflns_limit_k_min -21
_diffrn_reflns_limit_l_max 31
_diffrn_reflns_limit_l_min -36
_diffrn_reflns_number 23968
_diffrn_reflns_theta_full 27.48
_diffrn_reflns_theta_max 27.48
_diffrn_reflns_theta_min 3.18
_exptl_absorpt_coefficient_mu 0.154
_exptl_absorpt_correction_T_max 0.9969
_exptl_absorpt_correction_T_min 0.9553
_exptl_absorpt_correction_type multi-scan
_exptl_crystal_colour Colorless
_exptl_crystal_density_diffrn 1.276
_exptl_crystal_description Prism
_exptl_crystal_F_000 1200
_exptl_crystal_size_max 0.30
_exptl_crystal_size_mid 0.02
_exptl_crystal_size_min 0.02
_refine_diff_density_max 0.721
_refine_diff_density_min -0.402
_refine_diff_density_rms 0.081
_refine_ls_abs_structure_details 'Flack H D (1983), Acta Cryst. A39, 876-881'
_refine_ls_abs_structure_Flack -0.29(16)
_refine_ls_extinction_method none
_refine_ls_goodness_of_fit_ref 1.035
_refine_ls_hydrogen_treatment mixed
_refine_ls_matrix_type full
_refine_ls_number_parameters 369
_refine_ls_number_reflns 6696
_refine_ls_number_restraints 0
_refine_ls_restrained_S_all 1.035
_refine_ls_R_factor_all 0.1421
_refine_ls_R_factor_gt 0.0933
_refine_ls_shift/su_max 0.000
_refine_ls_shift/su_mean 0.000
_refine_ls_structure_factor_coef Fsqd
_refine_ls_weighting_details 'calc w=1/[\s^2^(Fo^2^)+(0.1187P)^2^+0.0000P] where P=(Fo^2^+2Fc^2^)/3'
_refine_ls_weighting_scheme calc
_refine_ls_wR_factor_gt 0.2105
_refine_ls_wR_factor_ref 0.2481
_reflns_number_gt 4186
_reflns_number_total 6696
_reflns_threshold_expression >2sigma(I)
_cod_data_source_file ja411647x_si_004.cif
_cod_data_source_block shelxs
_cod_original_cell_volume 2928.4(13)
_cod_database_code 4121369

loop_
_symmetry_equiv_pos_as_xyz
'x, y, z'
'x+1/2, -y+1/2, -z'
'-x, y+1/2, -z+1/2'
'-x+1/2, -y, z+1/2'

loop_
_atom_site_label
_atom_site_type_symbol
_atom_site_fract_x
_atom_site_fract_y
_atom_site_fract_z
_atom_site_U_iso_or_equiv
_atom_site_adp_type
_atom_site_occupancy
_atom_site_symmetry_multiplicity
_atom_site_calc_flag
_atom_site_refinement_flags
S1 S 0.4477(2) 0.49035(7) 0.04359(5) 0.0326(3) Uani 1 1 d .
O3 O 0.2524(6) 0.4934(2) 0.21282(12) 0.0333(8) Uani 1 1 d .
O2 O 0.4913(6) 0.5287(2) 0.28683(12) 0.0362(9) Uani 1 1 d .
O4 O 0.6297(6) 0.4822(2) 0.07252(14) 0.0409(9) Uani 1 1 d .
O5 O 0.4728(6) 0.5075(2) -0.00641(12) 0.0421(9) Uani 1 1 d .
C24 C 0.2921(7) 0.4017(3) 0.05164(18) 0.0289(11) Uani 1 1 d .
N1 N 0.2326(7) 0.6099(3) 0.26066(14) 0.0295(10) Uani 1 1 d .
O1 O 0.3480(7) 0.6209(2) 0.33838(14) 0.0502(11) Uani 1 1 d .
C28 C 0.2206(9) 0.2740(3) 0.0897(2) 0.0352(13) Uani 1 1 d .
H28 H 0.2551 0.2335 0.1118 0.042 Uiso 1 1 calc R
C6 C -0.0588(9) 0.8043(3) 0.28604(17) 0.0314(11) Uani 1 1 d .
H6 H -0.0750 0.8457 0.3086 0.038 Uiso 1 1 calc R
C3 C -0.0105(7) 0.6828(3) 0.21685(18) 0.0287(11) Uani 1 1 d .
C29 C 0.3493(8) 0.3421(3) 0.08664(18) 0.0300(11) Uani 1 1 d .
C27 C 0.0428(9) 0.2628(3) 0.06155(17) 0.0323(11) Uani 1 1 d .
C15 C 0.1605(8) 0.6322(3) 0.13768(17) 0.0249(10) Uani 1 1 d .
C5 C -0.1763(8) 0.8054(3) 0.24410(19) 0.0345(13) Uani 1 1 d .
H5 H -0.2723 0.8470 0.2391 0.041 Uiso 1 1 calc R
C8 C 0.1025(8) 0.6815(3) 0.25921(18) 0.0298(12) Uani 1 1 d .
N2 N 0.3119(8) 0.5653(3) 0.06486(16) 0.0399(12) Uani 1 1 d .
H2 H 0.2999 0.6108 0.0497 0.048 Uiso 1 1 calc R
C9 C 0.3603(8) 0.5873(3) 0.29971(19) 0.0339(12) Uani 1 1 d .
C32 C 0.5278(8) 0.3461(3) 0.1213(2) 0.0380(13) Uani 1 1 d .
H32A H 0.5241 0.2994 0.1421 0.057 Uiso 1 1 calc R
H32B H 0.5172 0.3950 0.1402 0.057 Uiso 1 1 calc R
H32C H 0.6564 0.3465 0.1037 0.057 Uiso 1 1 calc R
C7 C 0.0838(8) 0.7415(3) 0.29454(18) 0.0335(12) Uani 1 1 d .
H7 H 0.1627 0.7398 0.3226 0.040 Uiso 1 1 calc R
C25 C 0.1124(8) 0.3932(3) 0.02333(19) 0.0338(12) Uani 1 1 d .
C2 C 0.0379(8) 0.6089(3) 0.18650(16) 0.0262(10) Uani 1 1 d .
C1 C 0.1886(8) 0.5616(3) 0.21975(18) 0.0302(11) Uani 1 1 d .
C18 C -0.1243(9) 0.6542(4) 0.07623(18) 0.0398(14) Uani 1 1 d .
H18 H -0.1475 0.5982 0.0764 0.048 Uiso 1 1 calc R
C26 C -0.0078(9) 0.3226(3) 0.02996(19) 0.0370(13) Uani 1 1 d .
H26 H -0.1281 0.3165 0.0118 0.044 Uiso 1 1 calc R
C17 C 0.0268(8) 0.6863(3) 0.10567(17) 0.0273(11) Uani 1 1 d .
C13 C 0.7430(10) 0.4272(4) 0.2946(2) 0.0454(15) Uani 1 1 d .
H13A H 0.6487 0.3903 0.2790 0.068 Uiso 1 1 calc R
H13B H 0.8349 0.3969 0.3152 0.068 Uiso 1 1 calc R
H13C H 0.8229 0.4557 0.2707 0.068 Uiso 1 1 calc R
C16 C 0.3624(8) 0.6734(3) 0.15140(19) 0.0341(12) Uani 1 1 d .
H16A H 0.4293 0.6939 0.1230 0.051 Uiso 1 1 calc R
H16B H 0.4519 0.6345 0.1669 0.051 Uiso 1 1 calc R
H16C H 0.3343 0.7177 0.1730 0.051 Uiso 1 1 calc R
C22 C 0.0558(10) 0.7714(3) 0.10321(18) 0.0371(13) Uani 1 1 d .
H22 H 0.1590 0.7954 0.1219 0.045 Uiso 1 1 calc R
C30 C 0.0360(10) 0.4542(4) -0.01240(19) 0.0428(14) Uani 1 1 d .
H30A H -0.0104 0.5023 0.0041 0.064 Uiso 1 1 calc R
H30B H -0.0775 0.4312 -0.0303 0.064 Uiso 1 1 calc R
H30C H 0.1467 0.4682 -0.0340 0.064 Uiso 1 1 calc R
C4 C -0.1516(8) 0.7444(3) 0.20931(19) 0.0300(11) Uani 1 1 d .
H4 H -0.2303 0.7456 0.1812 0.036 Uiso 1 1 calc R
C10 C 0.6198(8) 0.4887(3) 0.32462(18) 0.0350(12) Uani 1 1 d .
C21 C -0.0646(12) 0.8200(4) 0.0739(2) 0.0522(17) Uani 1 1 d .
H21 H -0.0444 0.8762 0.0737 0.063 Uiso 1 1 calc R
C23 C 0.2092(10) 0.5512(3) 0.11195(18) 0.0380(13) Uani 1 1 d .
H23A H 0.2993 0.5184 0.1322 0.046 Uiso 1 1 calc R
H23B H 0.0811 0.5212 0.1070 0.046 Uiso 1 1 calc R
C12 C 0.4773(10) 0.4453(4) 0.3591(2) 0.0448(14) Uani 1 1 d .
H12A H 0.3816 0.4838 0.3728 0.067 Uiso 1 1 calc R
H12B H 0.5580 0.4207 0.3843 0.067 Uiso 1 1 calc R
H12C H 0.4014 0.4038 0.3422 0.067 Uiso 1 1 calc R
C19 C -0.2428(11) 0.7034(5) 0.0464(2) 0.0607(19) Uani 1 1 d .
H19 H -0.3441 0.6799 0.0270 0.073 Uiso 1 1 calc R
C31 C -0.0853(11) 0.1869(3) 0.0670(2) 0.0490(16) Uani 1 1 d .
H31A H -0.2259 0.1979 0.0574 0.073 Uiso 1 1 calc R
H31B H -0.0833 0.1697 0.1000 0.073 Uiso 1 1 calc R
H31C H -0.0287 0.1445 0.0471 0.073 Uiso 1 1 calc R
C20 C -0.2133(10) 0.7863(5) 0.0450(2) 0.061(2) Uani 1 1 d .
H20 H -0.2929 0.8189 0.0247 0.073 Uiso 1 1 calc R
C14 C -0.1546(9) 0.5548(3) 0.1794(2) 0.0353(12) Uani 1 1 d .
H14A H -0.2280 0.5499 0.2093 0.053 Uiso 1 1 calc R
H14B H -0.1119 0.5016 0.1687 0.053 Uiso 1 1 calc R
H14C H -0.2441 0.5790 0.1557 0.053 Uiso 1 1 calc R
C11 C 0.7602(10) 0.5487(4) 0.3497(2) 0.0532(17) Uani 1 1 d .
H11A H 0.8302 0.5817 0.3262 0.080 Uiso 1 1 calc R
H11B H 0.8610 0.5197 0.3685 0.080 Uiso 1 1 calc R
H11C H 0.6787 0.5831 0.3704 0.080 Uiso 1 1 calc R

loop_
_atom_site_aniso_label
_atom_site_aniso_U_11
_atom_site_aniso_U_22
_atom_site_aniso_U_33
_atom_site_aniso_U_23
_atom_site_aniso_U_13
_atom_site_aniso_U_12
S1 0.0357(7) 0.0250(6) 0.0370(7) -0.0022(5) 0.0052(6) 0.0003(6)
O3 0.0377(19) 0.0235(17) 0.0388(19) -0.0005(15) -0.0001(17) 0.0023(16)
O2 0.040(2) 0.0354(19) 0.0335(19) -0.0001(15) -0.0055(17) 0.0141(17)
O4 0.034(2) 0.033(2) 0.055(2) -0.0021(17) -0.0043(18) -0.0023(18)
O5 0.054(2) 0.0312(19) 0.041(2) -0.0004(16) 0.0122(19) -0.001(2)
C24 0.023(2) 0.027(2) 0.036(3) 0.001(2) 0.003(2) -0.001(2)
N1 0.035(2) 0.026(2) 0.027(2) 0.0012(17) 0.0001(19) 0.005(2)
O1 0.061(3) 0.048(2) 0.042(2) -0.0146(19) -0.009(2) 0.017(2)
C28 0.042(3) 0.024(2) 0.039(3) 0.002(2) 0.003(3) -0.002(2)
C6 0.042(3) 0.023(2) 0.029(3) -0.0031(19) 0.005(3) -0.002(2)
C3 0.028(3) 0.023(2) 0.035(3) 0.002(2) 0.004(2) -0.003(2)
C29 0.031(3) 0.025(2) 0.033(3) 0.000(2) -0.002(2) -0.001(2)
C27 0.038(3) 0.028(2) 0.031(3) -0.002(2) 0.003(2) -0.001(3)
C15 0.029(2) 0.020(2) 0.026(2) -0.0052(18) 0.002(2) 0.001(2)
C5 0.032(3) 0.025(3) 0.047(3) 0.002(2) -0.009(3) 0.006(2)
C8 0.037(3) 0.022(2) 0.031(3) -0.0004(19) -0.004(2) -0.002(2)
N2 0.057(3) 0.022(2) 0.041(3) 0.0034(19) 0.018(2) 0.006(2)
C9 0.033(3) 0.034(3) 0.035(3) -0.001(2) -0.004(2) 0.007(2)
C32 0.027(3) 0.039(3) 0.048(3) 0.014(2) -0.004(3) -0.004(3)
C7 0.036(3) 0.030(3) 0.034(3) 0.002(2) -0.005(2) 0.003(2)
C25 0.029(3) 0.034(3) 0.038(3) -0.001(2) 0.004(2) 0.002(2)
C2 0.032(3) 0.025(2) 0.021(2) 0.0013(18) 0.002(2) 0.000(2)
C1 0.034(3) 0.024(2) 0.033(3) 0.006(2) 0.004(2) 0.003(2)
C18 0.042(3) 0.051(3) 0.027(3) 0.001(2) -0.006(3) -0.022(3)
C26 0.036(3) 0.042(3) 0.034(3) -0.006(2) 0.000(2) -0.003(3)
C17 0.026(2) 0.023(2) 0.034(3) 0.0015(19) 0.005(2) 0.003(2)
C13 0.041(3) 0.048(3) 0.047(4) 0.003(3) 0.012(3) 0.016(3)
C16 0.030(3) 0.039(3) 0.033(3) 0.001(2) 0.001(2) 0.000(2)
C22 0.047(3) 0.029(3) 0.036(3) 0.006(2) 0.004(3) -0.001(3)
C30 0.046(3) 0.046(3) 0.036(3) 0.008(2) -0.002(3) 0.004(3)
C4 0.023(2) 0.030(3) 0.037(3) 0.001(2) -0.001(2) 0.000(2)
C10 0.034(3) 0.034(3) 0.038(3) 0.014(2) -0.004(2) 0.005(2)
C21 0.066(4) 0.035(3) 0.056(4) 0.018(3) 0.018(4) 0.015(3)
C23 0.050(4) 0.034(3) 0.030(3) -0.001(2) 0.009(3) 0.005(3)
C12 0.051(4) 0.040(3) 0.043(3) 0.003(3) 0.003(3) 0.005(3)
C19 0.045(4) 0.087(5) 0.050(4) 0.026(4) -0.010(3) -0.020(4)
C31 0.059(4) 0.043(3) 0.045(3) -0.010(3) 0.011(3) -0.016(3)
C20 0.037(3) 0.094(6) 0.052(4) 0.039(4) 0.000(3) 0.008(4)
C14 0.039(3) 0.018(2) 0.049(3) 0.002(2) 0.003(3) -0.002(2)
C11 0.047(4) 0.042(3) 0.070(4) 0.017(3) -0.018(4) -0.005(3)

loop_
_atom_type_symbol
_atom_type_description
_atom_type_scat_dispersion_real
_atom_type_scat_dispersion_imag
_atom_type_scat_source
C C 0.0033 0.0016 'International Tables Vol C Tables 4.2.6.8 and 6.1.1.4'
H H 0.0000 0.0000 'International Tables Vol C Tables 4.2.6.8 and 6.1.1.4'
N N 0.0061 0.0033 'International Tables Vol C Tables 4.2.6.8 and 6.1.1.4'
O O 0.0106 0.0060 'International Tables Vol C Tables 4.2.6.8 and 6.1.1.4'
S S 0.1246 0.1234 'International Tables Vol C Tables 4.2.6.8 and 6.1.1.4'

loop_
_geom_angle_atom_site_label_1
_geom_angle_atom_site_label_2
_geom_angle_atom_site_label_3
_geom_angle
O4 S1 O5 118.3(2)
O4 S1 N2 107.9(2)
O5 S1 N2 105.5(2)
O4 S1 C24 108.3(2)
O5 S1 C24 110.3(2)
N2 S1 C24 105.7(2)
C9 O2 C10 118.8(4)
C25 C24 C29 121.8(5)
C25 C24 S1 118.2(4)
C29 C24 S1 120.0(4)
C9 N1 C1 126.1(4)
C9 N1 C8 124.9(4)
C1 N1 C8 108.5(4)
C29 C28 C27 123.9(5)
C5 C6 C7 120.5(5)
C4 C3 C8 119.2(5)
C4 C3 C2 129.8(5)
C8 C3 C2 110.8(4)
C28 C29 C24 115.9(5)
C28 C29 C32 116.8(5)
C24 C29 C32 127.3(4)
C26 C27 C28 117.6(5)
C26 C27 C31 122.2(5)
C28 C27 C31 120.1(5)
C16 C15 C17 112.0(4)
C16 C15 C23 109.0(4)
C17 C15 C23 110.2(4)
C16 C15 C2 108.2(4)
C17 C15 C2 110.6(4)
C23 C15 C2 106.6(4)
C6 C5 C4 120.6(5)
C3 C8 C7 122.9(5)
C3 C8 N1 110.0(4)
C7 C8 N1 127.1(4)
C23 N2 S1 116.4(3)
O1 C9 O2 127.6(5)
O1 C9 N1 121.8(5)
O2 C9 N1 110.6(4)
C8 C7 C6 117.2(5)
C26 C25 C24 117.4(5)
C26 C25 C30 117.3(5)
C24 C25 C30 125.3(5)
C3 C2 C14 111.7(4)
C3 C2 C1 101.4(4)
C14 C2 C1 107.0(4)
C3 C2 C15 112.4(4)
C14 C2 C15 115.0(4)
C1 C2 C15 108.3(4)
O3 C1 N1 125.4(5)
O3 C1 C2 125.6(5)
N1 C1 C2 109.0(4)
C17 C18 C19 121.5(6)
C27 C26 C25 123.3(5)
C18 C17 C22 116.3(5)
C18 C17 C15 121.7(4)
C22 C17 C15 122.0(5)
C21 C22 C17 121.8(6)
C3 C4 C5 119.6(5)
O2 C10 C12 108.6(4)
O2 C10 C11 111.8(4)
C12 C10 C11 112.3(5)
O2 C10 C13 101.1(4)
C12 C10 C13 110.6(5)
C11 C10 C13 111.9(5)
C20 C21 C22 120.5(6)
N2 C23 C15 111.5(4)
C20 C19 C18 121.2(6)
C21 C20 C19 118.7(6)

loop_
_geom_bond_atom_site_label_1
_geom_bond_atom_site_label_2
_geom_bond_distance
S1 O4 1.427(4)
S1 O5 1.427(4)
S1 N2 1.619(4)
S1 C24 1.778(5)
O3 C1 1.205(6)
O2 C9 1.326(6)
O2 C10 1.489(6)
C24 C25 1.405(7)
C24 C29 1.426(7)
N1 C9 1.410(6)
N1 C1 1.414(6)
N1 C8 1.441(6)
O1 C9 1.210(6)
C28 C29 1.392(7)
C28 C27 1.398(8)
C6 C5 1.390(7)
C6 C7 1.399(7)
C3 C4 1.374(7)
C3 C8 1.383(7)
C3 C2 1.507(6)
C29 C32 1.500(7)
C27 C26 1.355(7)
C27 C31 1.499(7)
C15 C16 1.512(7)
C15 C17 1.522(6)
C15 C23 1.540(6)
C15 C2 1.615(7)
C5 C4 1.399(7)
C8 C7 1.395(7)
N2 C23 1.484(6)
C25 C26 1.403(7)
C25 C30 1.492(7)
C2 C14 1.536(7)
C2 C1 1.548(7)
C18 C17 1.375(7)
C18 C19 1.385(8)
C17 C22 1.408(7)
C13 C10 1.530(7)
C22 C21 1.378(8)
C10 C12 1.504(7)
C10 C11 1.506(8)
C21 C20 1.366(10)
C19 C20 1.371(10)
